data_7040000
loop_
_publ_author_name
'Holmes, Jordan'
'Pask, Christopher M.'
'Willans, Charlotte E.'

_publ_section_title
;
 Chelating N-heterocyclic carbene-carboranes offer flexible ligand
 coordination to Ir(III), Rh(III) and Ru(II): effect of ligand
 cyclometallation in catalytic transfer hydrogenation.
;
_journal_issue 40
_journal_name_full 'Dalton transactions (Cambridge, England : 2003)'
_journal_page_first 15818
_journal_page_last 15827
_journal_paper_doi 10.1039/c6dt02079h
_journal_volume 45
_journal_year 2016
_chemical_formula_moiety 'C22 H29 Cl2 Ir N2'
_chemical_formula_sum 'C22 H29 Cl2 Ir N2'
_chemical_formula_weight 584.57
_space_group_crystal_system monoclinic
_space_group_IT_number 15
_space_group_name_Hall '-C 2yc'
_space_group_name_H-M_alt 'C 1 2/c 1'
_symmetry_space_group_name_Hall '-C 2yc'
_symmetry_space_group_name_H-M 'C 1 2/c 1'
_atom_sites_solution_hydrogens geom
_atom_sites_solution_primary direct
_audit_creation_date 2016-07-06
_audit_creation_method
;
Olex2 1.2
(compiled 2016.02.19 svn.r3266 for OlexSys, GUI svn.r5155)
;
_audit_update_record
;
2016-07-06 deposited with the CCDC.
2016-07-11 downloaded from the CCDC.
;
_cell_angle_alpha 90
_cell_angle_beta 96.328(3)
_cell_angle_gamma 90
_cell_formula_units_Z 8
_cell_length_a 15.3524(4)
_cell_length_b 8.7930(2)
_cell_length_c 32.4934(11)
_cell_measurement_reflns_used 6178
_cell_measurement_temperature 120.01(10)
_cell_measurement_theta_max 30.7940
_cell_measurement_theta_min 3.5640
_cell_volume 4359.7(2)
_computing_cell_refinement
;
CrysAlisPro, Agilent Technologies,
Version 1.171.37.35 (release 13-08-2014 CrysAlis171 .NET)
(compiled Aug 13 2014,18:06:01)
;
_computing_data_collection
;
CrysAlisPro, Agilent Technologies,
Version 1.171.37.35 (release 13-08-2014 CrysAlis171 .NET)
(compiled Aug 13 2014,18:06:01)
;
_computing_data_reduction
;
CrysAlisPro, Agilent Technologies,
Version 1.171.37.35 (release 13-08-2014 CrysAlis171 .NET)
(compiled Aug 13 2014,18:06:01)
;
_computing_molecular_graphics 'Olex2 (Dolomanov et al., 2009)'
_computing_publication_material 'Olex2 (Dolomanov et al., 2009)'
_computing_structure_refinement 'ShelXL (Sheldrick, 2015)'
_computing_structure_solution 'ShelXT (Sheldrick, 2015)'
_diffrn_ambient_environment N~2~
_diffrn_ambient_temperature 120.01(10)
_diffrn_detector 'CCD plate'
_diffrn_detector_area_resol_mean 5.3095
_diffrn_detector_type Atlas
_diffrn_measured_fraction_theta_full 0.998
_diffrn_measured_fraction_theta_max 0.875
_diffrn_measurement_details
;
  1 omega    3.00   84.00   0.5000    1.1400
omega____ theta____ kappa____ phi______ frames
    -       13.1072   37.0000  -30.0000 162

  2 omega   30.00   56.00   0.5000    1.1400
omega____ theta____ kappa____ phi______ frames
    -       13.1072   37.0000  120.0000 52

  3 omega  -20.00   20.00   0.5000    1.1400
omega____ theta____ kappa____ phi______ frames
    -       13.1072   19.0000  -30.0000 80

  4 omega  -37.00  -10.00   0.5000    1.1400
omega____ theta____ kappa____ phi______ frames
    -       13.1072  -37.0000  -30.0000 54

  5 omega  -56.00   15.00   0.5000    1.1400
omega____ theta____ kappa____ phi______ frames
    -       13.1072  -37.0000  150.0000 142
;
_diffrn_measurement_device 'four-circle diffractometer'
_diffrn_measurement_device_type 'SuperNova, Dual, Cu at zero, Atlas'
_diffrn_measurement_method '\w scans'
_diffrn_orient_matrix_UB_11 0.0285869000
_diffrn_orient_matrix_UB_12 -0.0031089000
_diffrn_orient_matrix_UB_13 0.0186752000
_diffrn_orient_matrix_UB_21 -0.0166200000
_diffrn_orient_matrix_UB_22 -0.0729353000
_diffrn_orient_matrix_UB_23 0.0042570000
_diffrn_orient_matrix_UB_31 0.0326634000
_diffrn_orient_matrix_UB_32 -0.0343686000
_diffrn_orient_matrix_UB_33 -0.0107390000
_diffrn_radiation_monochromator mirror
_diffrn_radiation_probe x-ray
_diffrn_radiation_type MoK\a
_diffrn_radiation_wavelength 0.71073
_diffrn_reflns_av_R_equivalents 0.0501
_diffrn_reflns_av_unetI/netI 0.0667
_diffrn_reflns_Laue_measured_fraction_full 0.998
_diffrn_reflns_Laue_measured_fraction_max 0.875
_diffrn_reflns_limit_h_max 21
_diffrn_reflns_limit_h_min -22
_diffrn_reflns_limit_k_max 11
_diffrn_reflns_limit_k_min -12
_diffrn_reflns_limit_l_max 46
_diffrn_reflns_limit_l_min -44
_diffrn_reflns_number 15520
_diffrn_reflns_point_group_measured_fraction_full 0.998
_diffrn_reflns_point_group_measured_fraction_max 0.875
_diffrn_reflns_theta_full 26.000
_diffrn_reflns_theta_max 31.218
_diffrn_reflns_theta_min 3.019
_diffrn_source 'SuperNova (Mo) X-ray Source'
_exptl_absorpt_coefficient_mu 6.380
_exptl_absorpt_correction_T_max 0.616
_exptl_absorpt_correction_T_min 0.330
_exptl_absorpt_correction_type gaussian
_exptl_absorpt_process_details
;
CrysAlisPro, Agilent Technologies,
Version 1.171.37.35 (release 13-08-2014 CrysAlis171 .NET)
(compiled Aug 13 2014,18:06:01)
Numerical absorption correction based on gaussian integration over
            a multifaceted crystal model
Empirical absorption correction using spherical harmonics,
 implemented in SCALE3 ABSPACK scaling algorithm.
;
_exptl_crystal_colour orange
_exptl_crystal_colour_primary orange
_exptl_crystal_density_diffrn 1.781
_exptl_crystal_description block
_exptl_crystal_F_000 2288
_exptl_crystal_size_max 0.29
_exptl_crystal_size_mid 0.18
_exptl_crystal_size_min 0.11
_refine_diff_density_max 2.204
_refine_diff_density_min -1.876
_refine_diff_density_rms 0.219
_refine_ls_extinction_method none
_refine_ls_goodness_of_fit_ref 1.066
_refine_ls_hydrogen_treatment constr
_refine_ls_matrix_type full
_refine_ls_number_parameters 250
_refine_ls_number_reflns 6181
_refine_ls_number_restraints 0
_refine_ls_restrained_S_all 1.066
_refine_ls_R_factor_all 0.0567
_refine_ls_R_factor_gt 0.0435
_refine_ls_shift/su_max 0.004
_refine_ls_shift/su_mean 0.000
_refine_ls_structure_factor_coef Fsqd
_refine_ls_weighting_details 'w=1/[\s^2^(Fo^2^)+(0.0358P)^2^+21.3606P] where P=(Fo^2^+2Fc^2^)/3'
_refine_ls_weighting_scheme calc
_refine_ls_wR_factor_gt 0.0929
_refine_ls_wR_factor_ref 0.1015
_reflns_Friedel_coverage 0.000
_reflns_number_gt 5121
_reflns_number_total 6181
_reflns_threshold_expression 'I > 2\s(I)'
_cod_data_source_file c6dt02079h2.cif
_cod_data_source_block 2d
_cod_depositor_comments 'Adding full bibliography for 7039998--7040005.cif.'
_cod_database_code 7040000
_chemical_oxdiff_formula 'C176 H232 Cl16 Ir8 N16'
_shelx_space_group_comment
;
The symmetry employed for this shelxl refinement is uniquely defined
by the following loop, which should always be used as a source of
symmetry information in preference to the above space-group names.
They are only intended as comments.
;
_reflns_odcompleteness_completeness 99.73
_reflns_odcompleteness_iscentric 1
_reflns_odcompleteness_theta 26.32
_olex2_refinement_description
;
1. Fixed Uiso
 At 1.2 times of:
  All C(H) groups, All C(H,H) groups
 At 1.5 times of:
  All C(H,H,H) groups
2.a Secondary CH2 refined with riding coordinates:
 C5(H5A,H5B), C6(H6A,H6B)
2.b Aromatic/amide H refined with riding coordinates:
 C2(H2), C3(H3), C8(H8), C9(H9), C10(H10), C11(H11), C12(H12)
2.c Idealised Me refined as rotating group:
 C1(H1A,H1B,H1C), C18(H18A,H18B,H18C), C19(H19A,H19B,H19C), C20(H20A,H20B,
 H20C), C21(H21A,H21B,H21C), C22(H22A,H22B,H22C)
;
_shelx_shelxl_version_number 2014/7
_olex2_submission_special_instructions 'No special instructions were received'

loop_
_space_group_symop_operation_xyz
'x, y, z'
'-x, y, -z+1/2'
'x+1/2, y+1/2, z'
'-x+1/2, y+1/2, -z+1/2'
'-x, -y, -z'
'x, -y, z-1/2'
'-x+1/2, -y+1/2, -z'
'x+1/2, -y+1/2, z-1/2'

loop_
_atom_site_label
_atom_site_type_symbol
_atom_site_fract_x
_atom_site_fract_y
_atom_site_fract_z
_atom_site_U_iso_or_equiv
_atom_site_adp_type
_atom_site_occupancy
_atom_site_site_symmetry_order
_atom_site_calc_flag
_atom_site_refinement_flags_posn
Ir1 Ir 0.44393(2) 0.80357(2) 0.60926(2) 0.01420(7) Uani 1 1 d .
Cl1 Cl 0.53195(7) 0.98926(14) 0.65266(4) 0.0139(2) Uani 1 1 d .
N1 N 0.5319(3) 0.7887(5) 0.52837(14) 0.0174(9) Uani 1 1 d .
C1 C 0.4514(4) 0.8104(7) 0.49994(18) 0.0224(12) Uani 1 1 d .
H1A H 0.4283 0.7131 0.4909 0.034 Uiso 1 1 calc GR
H1B H 0.4647 0.8683 0.4764 0.034 Uiso 1 1 calc GR
H1C H 0.4089 0.8639 0.5140 0.034 Uiso 1 1 calc GR
Cl2 Cl 0.37600(8) 1.02763(14) 0.57422(4) 0.0171(3) Uani 1 1 d .
N2 N 0.6247(3) 0.7484(5) 0.58126(14) 0.0166(9) Uani 1 1 d .
C2 C 0.6104(4) 0.7492(7) 0.51370(19) 0.0229(12) Uani 1 1 d .
H2 H 0.6206 0.7414 0.4861 0.027 Uiso 1 1 calc R
C3 C 0.6685(4) 0.7245(7) 0.54683(18) 0.0219(12) Uani 1 1 d .
H3 H 0.7270 0.6967 0.5467 0.026 Uiso 1 1 calc R
C4 C 0.5397(3) 0.7881(6) 0.57055(17) 0.0150(10) Uani 1 1 d .
C5 C 0.6684(3) 0.7310(6) 0.62339(17) 0.0156(10) Uani 1 1 d .
H5A H 0.6930 0.6295 0.6266 0.019 Uiso 1 1 calc R
H5B H 0.6256 0.7424 0.6430 0.019 Uiso 1 1 calc R
C6 C 0.7414(4) 0.8482(7) 0.63311(18) 0.0214(12) Uani 1 1 d .
H6A H 0.7839 0.8387 0.6132 0.026 Uiso 1 1 calc R
H6B H 0.7169 0.9499 0.6308 0.026 Uiso 1 1 calc R
C7 C 0.7864(3) 0.8242(6) 0.67637(18) 0.0194(11) Uani 1 1 d .
C8 C 0.7660(4) 0.9126(7) 0.70879(19) 0.0236(12) Uani 1 1 d .
H8 H 0.7247 0.9897 0.7039 0.028 Uiso 1 1 calc R
C9 C 0.8063(4) 0.8886(8) 0.7491(2) 0.0298(14) Uani 1 1 d .
H9 H 0.7925 0.9505 0.7707 0.036 Uiso 1 1 calc R
C10 C 0.8657(4) 0.7741(7) 0.75651(19) 0.0289(14) Uani 1 1 d .
H10 H 0.8914 0.7560 0.7833 0.035 Uiso 1 1 calc R
C11 C 0.8882(4) 0.6839(7) 0.7239(2) 0.0321(15) Uani 1 1 d .
H11 H 0.9293 0.6066 0.7289 0.038 Uiso 1 1 calc R
C12 C 0.8488(4) 0.7102(7) 0.6841(2) 0.0247(13) Uani 1 1 d .
H12 H 0.8642 0.6509 0.6623 0.030 Uiso 1 1 calc R
C13 C 0.4228(4) 0.5634(6) 0.60731(18) 0.0189(11) Uani 1 1 d .
C14 C 0.3423(3) 0.6409(6) 0.59284(18) 0.0191(11) Uani 1 1 d .
C15 C 0.3159(4) 0.7233(6) 0.62816(18) 0.0196(11) Uani 1 1 d .
C16 C 0.3805(4) 0.7053(6) 0.66193(18) 0.0188(11) Uani 1 1 d .
C17 C 0.4479(3) 0.6076(6) 0.64929(18) 0.0191(11) Uani 1 1 d .
C18 C 0.4708(4) 0.4500(7) 0.5830(2) 0.0285(14) Uani 1 1 d .
H18A H 0.4611 0.4744 0.5540 0.043 Uiso 1 1 calc GR
H18B H 0.4492 0.3494 0.5874 0.043 Uiso 1 1 calc GR
H18C H 0.5324 0.4542 0.5921 0.043 Uiso 1 1 calc GR
C19 C 0.2863(4) 0.6208(8) 0.5527(2) 0.0291(14) Uani 1 1 d .
H19A H 0.2644 0.7180 0.5429 0.044 Uiso 1 1 calc GR
H19B H 0.2379 0.5551 0.5567 0.044 Uiso 1 1 calc GR
H19C H 0.3203 0.5764 0.5328 0.044 Uiso 1 1 calc GR
C20 C 0.2317(4) 0.8111(7) 0.6273(2) 0.0283(14) Uani 1 1 d .
H20A H 0.2347 0.8779 0.6508 0.043 Uiso 1 1 calc GR
H20B H 0.1837 0.7416 0.6283 0.043 Uiso 1 1 calc GR
H20C H 0.2229 0.8700 0.6023 0.043 Uiso 1 1 calc GR
C21 C 0.3823(5) 0.7731(8) 0.70407(19) 0.0305(15) Uani 1 1 d .
H21A H 0.4405 0.8080 0.7132 0.046 Uiso 1 1 calc GR
H21B H 0.3654 0.6976 0.7230 0.046 Uiso 1 1 calc GR
H21C H 0.3423 0.8572 0.7032 0.046 Uiso 1 1 calc GR
C22 C 0.5203(4) 0.5398(7) 0.6790(2) 0.0293(14) Uani 1 1 d .
H22A H 0.5628 0.4923 0.6637 0.044 Uiso 1 1 calc GR
H22B H 0.4960 0.4654 0.6961 0.044 Uiso 1 1 calc GR
H22C H 0.5480 0.6188 0.6962 0.044 Uiso 1 1 calc GR

loop_
_atom_site_aniso_label
_atom_site_aniso_U_11
_atom_site_aniso_U_22
_atom_site_aniso_U_33
_atom_site_aniso_U_23
_atom_site_aniso_U_13
_atom_site_aniso_U_12
Ir1 0.01350(11) 0.01369(11) 0.01504(11) 0.00070(8) -0.00011(7) 0.00025(8)
Cl1 0.0086(5) 0.0146(6) 0.0185(6) -0.0070(5) 0.0014(4) -0.0006(5)
N1 0.019(2) 0.017(2) 0.015(2) 0.0008(18) -0.0011(18) -0.0009(19)
C1 0.023(3) 0.029(3) 0.015(3) -0.001(2) -0.002(2) 0.002(3)
Cl2 0.0193(6) 0.0127(5) 0.0196(6) 0.0058(5) 0.0034(5) 0.0045(5)
N2 0.017(2) 0.018(2) 0.014(2) 0.0011(18) 0.0021(17) -0.0015(19)
C2 0.023(3) 0.027(3) 0.019(3) -0.002(2) 0.005(2) -0.001(3)
C3 0.022(3) 0.028(3) 0.017(3) -0.001(2) 0.009(2) 0.001(3)
C4 0.013(2) 0.010(2) 0.021(3) 0.001(2) 0.001(2) 0.000(2)
C5 0.014(2) 0.017(2) 0.015(2) 0.000(2) -0.0005(19) 0.002(2)
C6 0.018(3) 0.024(3) 0.022(3) 0.001(2) 0.001(2) -0.004(2)
C7 0.013(2) 0.021(3) 0.023(3) -0.003(2) -0.001(2) -0.007(2)
C8 0.018(3) 0.028(3) 0.025(3) -0.001(2) 0.001(2) -0.002(3)
C9 0.028(3) 0.040(4) 0.022(3) -0.011(3) 0.006(3) -0.014(3)
C10 0.039(4) 0.030(3) 0.015(3) 0.004(2) -0.008(2) -0.013(3)
C11 0.031(3) 0.025(3) 0.036(4) 0.001(3) -0.013(3) 0.001(3)
C12 0.021(3) 0.024(3) 0.028(3) -0.007(2) -0.006(2) 0.003(2)
C13 0.016(2) 0.010(2) 0.031(3) 0.002(2) 0.001(2) -0.003(2)
C14 0.016(2) 0.017(3) 0.023(3) 0.004(2) -0.005(2) -0.006(2)
C15 0.021(3) 0.016(3) 0.021(3) 0.006(2) 0.000(2) -0.003(2)
C16 0.019(3) 0.015(3) 0.023(3) 0.001(2) 0.004(2) -0.003(2)
C17 0.017(2) 0.015(3) 0.025(3) 0.004(2) 0.000(2) -0.002(2)
C18 0.030(3) 0.020(3) 0.037(4) -0.006(3) 0.009(3) 0.001(3)
C19 0.023(3) 0.037(4) 0.025(3) 0.004(3) -0.003(2) -0.006(3)
C20 0.018(3) 0.024(3) 0.044(4) 0.008(3) 0.008(3) 0.002(3)
C21 0.039(4) 0.035(3) 0.019(3) -0.002(3) 0.011(3) -0.009(3)
C22 0.021(3) 0.033(3) 0.032(4) 0.016(3) -0.006(2) -0.001(3)

loop_
_atom_type_symbol
_atom_type_description
_atom_type_scat_dispersion_real
_atom_type_scat_dispersion_imag
_atom_type_scat_source
C C 0.0033 0.0016 'International Tables Vol C Tables 4.2.6.8 and 6.1.1.4'
H H 0.0000 0.0000 'International Tables Vol C Tables 4.2.6.8 and 6.1.1.4'
Cl Cl 0.1484 0.1585 'International Tables Vol C Tables 4.2.6.8 and 6.1.1.4'
Ir Ir -1.4442 7.9887 'International Tables Vol C Tables 4.2.6.8 and 6.1.1.4'
N N 0.0061 0.0033 'International Tables Vol C Tables 4.2.6.8 and 6.1.1.4'

loop_
_exptl_crystal_face_index_h
_exptl_crystal_face_index_k
_exptl_crystal_face_index_l
_exptl_crystal_face_perp_dist
_exptl_oxdiff_crystal_face_indexfrac_h
_exptl_oxdiff_crystal_face_indexfrac_k
_exptl_oxdiff_crystal_face_indexfrac_l
_exptl_oxdiff_crystal_face_x
_exptl_oxdiff_crystal_face_y
_exptl_oxdiff_crystal_face_z
-22 0 5 0.0932 -21.9973 -0.0040 4.9958 -0.5355 0.3872 -0.7720
22 0 -5 0.0932 21.9973 0.0040 -4.9958 0.5355 -0.3872 0.7720
12 -10 -8 0.0822 12.0086 -9.9915 -8.0127 0.2247 0.4950 0.8217
4 12 6 0.1522 3.9875 11.9932 6.0186 0.1891 -0.9154 -0.3466
-11 10 8 0.1452 -11.0087 9.9917 8.0129 -0.1961 -0.5117 -0.7890
6 -5 39 0.0723 6.0102 -4.9958 38.9776 0.9153 0.4304 -0.0506
20 0 -23 0.0934 19.9950 0.0037 -22.9893 0.1423 -0.4305 0.8999
-20 0 24 0.0968 -19.9948 -0.0037 23.9889 -0.1236 0.4347 -0.9106
1 4 -43 0.0566 0.9897 3.9977 -42.9771 -0.7867 -0.4910 0.3565
-14 0 38 0.0863 -13.9935 -0.0026 37.9844 0.3093 0.3945 -0.8649
7 11 17 0.1458 6.9898 10.9943 17.0131 0.4834 -0.8456 -0.3323
17 6 -22 0.1213 16.9889 5.9994 -21.9798 0.0565 -0.8135 0.5848
6 -7 -38 0.0411 6.0018 -6.9945 -37.9971 -0.5163 0.2486 0.8445
-16 -8 15 0.1224 -15.9878 -7.9979 14.9791 -0.1524 0.9128 -0.4082
-1 3 45 0.0510 -0.9969 2.9979 44.9882 0.8023 -0.0106 -0.6187
1 -2 -45 0.0453 0.9959 -1.9985 -44.9865 -0.8055 -0.0623 0.5843

loop_
_geom_angle_atom_site_label_1
_geom_angle_atom_site_label_2
_geom_angle_atom_site_label_3
_geom_angle
Cl2 Ir1 Cl1 84.92(4)
C4 Ir1 Cl1 90.59(15)
C4 Ir1 Cl2 93.78(15)
C4 Ir1 C13 91.9(2)
C4 Ir1 C14 110.9(2)
C4 Ir1 C15 149.5(2)
C4 Ir1 C16 148.3(2)
C4 Ir1 C17 110.1(2)
C13 Ir1 Cl1 138.12(16)
C13 Ir1 Cl2 136.51(16)
C13 Ir1 C14 39.4(2)
C13 Ir1 C15 63.9(2)
C13 Ir1 C16 64.1(2)
C13 Ir1 C17 38.9(2)
C14 Ir1 Cl1 157.67(16)
C14 Ir1 Cl2 99.23(15)
C14 Ir1 C15 38.7(2)
C14 Ir1 C16 64.2(2)
C14 Ir1 C17 65.6(2)
C15 Ir1 Cl1 119.70(16)
C15 Ir1 Cl2 92.27(14)
C16 Ir1 Cl1 94.34(15)
C16 Ir1 Cl2 117.88(15)
C16 Ir1 C15 36.6(2)
C17 Ir1 Cl1 101.96(15)
C17 Ir1 Cl2 154.88(15)
C17 Ir1 C15 63.2(2)
C17 Ir1 C16 38.2(2)
C2 N1 C1 121.1(5)
C4 N1 C1 127.4(5)
C4 N1 C2 111.2(5)
N1 C1 H1A 109.5
N1 C1 H1B 109.5
N1 C1 H1C 109.5
H1A C1 H1B 109.5
H1A C1 H1C 109.5
H1B C1 H1C 109.5
C3 N2 C5 121.8(5)
C4 N2 C3 111.8(5)
C4 N2 C5 126.4(5)
N1 C2 H2 126.5
C3 C2 N1 107.0(5)
C3 C2 H2 126.5
N2 C3 H3 126.7
C2 C3 N2 106.6(5)
C2 C3 H3 126.7
N1 C4 Ir1 129.1(4)
N2 C4 Ir1 126.6(4)
N2 C4 N1 103.5(4)
N2 C5 H5A 109.2
N2 C5 H5B 109.2
N2 C5 C6 111.9(4)
H5A C5 H5B 107.9
C6 C5 H5A 109.2
C6 C5 H5B 109.2
C5 C6 H6A 109.6
C5 C6 H6B 109.6
H6A C6 H6B 108.1
C7 C6 C5 110.3(5)
C7 C6 H6A 109.6
C7 C6 H6B 109.6
C8 C7 C6 121.0(5)
C8 C7 C12 118.7(6)
C12 C7 C6 120.3(5)
C7 C8 H8 119.4
C7 C8 C9 121.2(6)
C9 C8 H8 119.4
C8 C9 H9 120.2
C10 C9 C8 119.6(6)
C10 C9 H9 120.2
C9 C10 H10 119.9
C9 C10 C11 120.2(6)
C11 C10 H10 119.9
C10 C11 H11 120.2
C12 C11 C10 119.6(6)
C12 C11 H11 120.2
C7 C12 H12 119.7
C11 C12 C7 120.7(6)
C11 C12 H12 119.7
C14 C13 Ir1 70.4(3)
C14 C13 C18 126.1(5)
C17 C13 Ir1 71.3(3)
C17 C13 C14 108.3(5)
C17 C13 C18 125.6(5)
C18 C13 Ir1 125.8(4)
C13 C14 Ir1 70.1(3)
C13 C14 C15 106.4(5)
C13 C14 C19 128.3(5)
C15 C14 Ir1 74.3(3)
C15 C14 C19 124.4(5)
C19 C14 Ir1 129.2(4)
C14 C15 Ir1 67.1(3)
C14 C15 C20 123.8(5)
C16 C15 Ir1 71.6(3)
C16 C15 C14 109.1(5)
C16 C15 C20 127.1(6)
C20 C15 Ir1 127.8(4)
C15 C16 Ir1 71.8(3)
C15 C16 C17 108.2(5)
C15 C16 C21 127.8(6)
C17 C16 Ir1 67.9(3)
C17 C16 C21 124.0(6)
C21 C16 Ir1 125.7(4)
C13 C17 Ir1 69.8(3)
C13 C17 C16 107.9(5)
C13 C17 C22 127.2(5)
C16 C17 Ir1 73.8(3)
C16 C17 C22 123.6(5)
C22 C17 Ir1 132.1(4)
C13 C18 H18A 109.5
C13 C18 H18B 109.5
C13 C18 H18C 109.5
H18A C18 H18B 109.5
H18A C18 H18C 109.5
H18B C18 H18C 109.5
C14 C19 H19A 109.5
C14 C19 H19B 109.5
C14 C19 H19C 109.5
H19A C19 H19B 109.5
H19A C19 H19C 109.5
H19B C19 H19C 109.5
C15 C20 H20A 109.5
C15 C20 H20B 109.5
C15 C20 H20C 109.5
H20A C20 H20B 109.5
H20A C20 H20C 109.5
H20B C20 H20C 109.5
C16 C21 H21A 109.5
C16 C21 H21B 109.5
C16 C21 H21C 109.5
H21A C21 H21B 109.5
H21A C21 H21C 109.5
H21B C21 H21C 109.5
C17 C22 H22A 109.5
C17 C22 H22B 109.5
C17 C22 H22C 109.5
H22A C22 H22B 109.5
H22A C22 H22C 109.5
H22B C22 H22C 109.5

loop_
_geom_bond_atom_site_label_1
_geom_bond_atom_site_label_2
_geom_bond_distance
Ir1 Cl1 2.4619(12)
Ir1 Cl2 2.4502(12)
Ir1 C4 2.042(5)
Ir1 C13 2.137(5)
Ir1 C14 2.140(5)
Ir1 C15 2.237(6)
Ir1 C16 2.234(6)
Ir1 C17 2.156(5)
N1 C1 1.471(7)
N1 C2 1.388(7)
N1 C4 1.362(7)
C1 H1A 0.9600
C1 H1B 0.9600
C1 H1C 0.9600
N2 C3 1.383(7)
N2 C4 1.360(7)
N2 C5 1.464(7)
C2 H2 0.9300
C2 C3 1.338(8)
C3 H3 0.9300
C5 H5A 0.9700
C5 H5B 0.9700
C5 C6 1.530(8)
C6 H6A 0.9700
C6 H6B 0.9700
C6 C7 1.511(8)
C7 C8 1.373(8)
C7 C12 1.390(8)
C8 H8 0.9300
C8 C9 1.402(8)
C9 H9 0.9300
C9 C10 1.362(9)
C10 H10 0.9300
C10 C11 1.398(9)
C11 H11 0.9300
C11 C12 1.385(9)
C12 H12 0.9300
C13 C14 1.443(7)
C13 C17 1.430(8)
C13 C18 1.514(8)
C14 C15 1.452(8)
C14 C19 1.491(8)
C15 C16 1.404(8)
C15 C20 1.504(8)
C16 C17 1.440(8)
C16 C21 1.491(8)
C17 C22 1.512(8)
C18 H18A 0.9600
C18 H18B 0.9600
C18 H18C 0.9600
C19 H19A 0.9600
C19 H19B 0.9600
C19 H19C 0.9600
C20 H20A 0.9600
C20 H20B 0.9600
C20 H20C 0.9600
C21 H21A 0.9600
C21 H21B 0.9600
C21 H21C 0.9600
C22 H22A 0.9600
C22 H22B 0.9600
C22 H22C 0.9600

loop_
_geom_torsion_atom_site_label_1
_geom_torsion_atom_site_label_2
_geom_torsion_atom_site_label_3
_geom_torsion_atom_site_label_4
_geom_torsion
Ir1 C13 C14 C15 -66.0(4)
Ir1 C13 C14 C19 124.8(6)
Ir1 C13 C17 C16 64.5(4)
Ir1 C13 C17 C22 -128.2(6)
Ir1 C14 C15 C16 -59.4(4)
Ir1 C14 C15 C20 121.1(5)
Ir1 C15 C16 C17 -58.4(4)
Ir1 C15 C16 C21 121.5(6)
Ir1 C16 C17 C13 -61.9(4)
Ir1 C16 C17 C22 130.2(5)
N1 C2 C3 N2 0.3(7)
C1 N1 C2 C3 -174.5(5)
C1 N1 C4 Ir1 4.1(8)
C1 N1 C4 N2 174.0(5)
N2 C5 C6 C7 -178.5(4)
C2 N1 C4 Ir1 -169.5(4)
C2 N1 C4 N2 0.4(6)
C3 N2 C4 Ir1 170.0(4)
C3 N2 C4 N1 -0.2(6)
C3 N2 C5 C6 64.7(7)
C4 N1 C2 C3 -0.5(7)
C4 N2 C3 C2 -0.1(7)
C4 N2 C5 C6 -115.4(6)
C5 N2 C3 C2 179.9(5)
C5 N2 C4 Ir1 -9.9(8)
C5 N2 C4 N1 179.9(5)
C5 C6 C7 C8 -99.8(6)
C5 C6 C7 C12 79.4(6)
C6 C7 C8 C9 178.6(5)
C6 C7 C12 C11 -177.7(5)
C7 C8 C9 C10 -1.1(9)
C8 C7 C12 C11 1.4(9)
C8 C9 C10 C11 1.8(9)
C9 C10 C11 C12 -0.9(10)
C10 C11 C12 C7 -0.7(9)
C12 C7 C8 C9 -0.5(8)
C13 C14 C15 Ir1 63.2(3)
C13 C14 C15 C16 3.9(6)
C13 C14 C15 C20 -175.6(5)
C14 C13 C17 Ir1 -61.0(4)
C14 C13 C17 C16 3.5(6)
C14 C13 C17 C22 170.8(5)
C14 C15 C16 Ir1 56.6(4)
C14 C15 C16 C17 -1.8(6)
C14 C15 C16 C21 178.1(5)
C15 C16 C17 Ir1 60.8(4)
C15 C16 C17 C13 -1.1(6)
C15 C16 C17 C22 -169.0(5)
C17 C13 C14 Ir1 61.5(4)
C17 C13 C14 C15 -4.5(6)
C17 C13 C14 C19 -173.7(5)
C18 C13 C14 Ir1 -120.6(5)
C18 C13 C14 C15 173.3(5)
C18 C13 C14 C19 4.2(9)
C18 C13 C17 Ir1 121.2(5)
C18 C13 C17 C16 -174.3(5)
C18 C13 C17 C22 -7.0(9)
C19 C14 C15 Ir1 -127.1(6)
C19 C14 C15 C16 173.6(5)
C19 C14 C15 C20 -5.9(9)
C20 C15 C16 Ir1 -123.9(6)
C20 C15 C16 C17 177.7(5)
C20 C15 C16 C21 -2.4(9)
C21 C16 C17 Ir1 -119.1(5)
C21 C16 C17 C13 179.0(5)
C21 C16 C17 C22 11.1(8)
